data_4313497
loop_
_publ_author_name
'Brendan F. Abrahams'
'Stuart R. Batten'
'Bernard F. Hoskins'
'Richard Robson'

_publ_contact_author
;
    Dr. S.R. Batten
    School of Chemistry
    Monash University 3800
    AUSTRALIA
;
_publ_contact_author_email ' stuart.batten@sci.monash.edu.au '
_publ_contact_author_fax ' +61 3 9905 4597 '
_publ_contact_author_phone ' +61 3 9905 4606 '
_publ_section_title
;
 AgC(CN)3- Based Coordination Polymers
;
_journal_name_full 'Inorganic Chemistry'
_journal_page_first 2654
_journal_page_last 2664
_journal_paper_doi 10.1021/ic026189s
_journal_volume 42
_journal_year 2003
_chemical_formula_sum 'C10 H12 Ag N7'
_chemical_formula_weight 338.14
_chemical_name_systematic
; 
 (hexamethylenetetramine)(tricyanomethanide)silver(I)
;
_space_group_IT_number 62
_symmetry_cell_setting orthorhombic
_symmetry_space_group_name_Hall '-P 2ac 2n'
_symmetry_space_group_name_H-M 'P n m a'
_atom_sites_solution_hydrogens geom
_atom_sites_solution_primary direct
_atom_sites_solution_secondary difmap
_audit_creation_method SHELXL-97
_cell_angle_alpha 90.00
_cell_angle_beta 90.00
_cell_angle_gamma 90.00
_cell_formula_units_Z 4
_cell_length_a 16.6204(3)
_cell_length_b 6.5616(1)
_cell_length_c 10.2480(2)
_cell_measurement_temperature 150(2)
_cell_volume 1117.61(3)
_computing_cell_refinement 'DENZO-SMN (Otwinowski & Minor, 1997)'
_computing_data_collection 'COLLECT (Hooft, 1998)'
_computing_data_reduction 'DENZO-SMN (Otwinowski & Minor, 1997)'
_computing_molecular_graphics 'ORTEP-III (Burnett and Johnson, 1996)'
_computing_publication_material 'SHELXL-97 (Sheldrick, 1997)'
_computing_structure_refinement 'SHELXL-97 (Sheldrick, 1997)'
_computing_structure_solution 'SHELXS-97 (Sheldrick, 1990)'
_diffrn_ambient_temperature 150(2)
_diffrn_detector CCD
_diffrn_detector_area_resol_mean 9
_diffrn_measured_fraction_theta_full 0.994
_diffrn_measured_fraction_theta_max 0.994
_diffrn_measurement_device_type 'Nonius KappaCCD diffractometer'
_diffrn_measurement_method '\f and \w scans'
_diffrn_radiation_monochromator graphite
_diffrn_radiation_source 'fine-focus sealed tube'
_diffrn_radiation_type MoK\a
_diffrn_radiation_wavelength 0.71073
_diffrn_reflns_av_R_equivalents 0.0306
_diffrn_reflns_av_sigmaI/netI 0.0207
_diffrn_reflns_limit_h_max 19
_diffrn_reflns_limit_h_min -19
_diffrn_reflns_limit_k_max 7
_diffrn_reflns_limit_k_min -7
_diffrn_reflns_limit_l_max 12
_diffrn_reflns_limit_l_min -12
_diffrn_reflns_number 8276
_diffrn_reflns_theta_full 25.04
_diffrn_reflns_theta_max 25.04
_diffrn_reflns_theta_min 3.16
_exptl_absorpt_coefficient_mu 1.797
_exptl_absorpt_correction_type none
_exptl_crystal_colour colourless
_exptl_crystal_density_diffrn 2.010
_exptl_crystal_density_method 'not measured'
_exptl_crystal_description rod
_exptl_crystal_F_000 672
_exptl_crystal_size_max 0.35
_exptl_crystal_size_mid 0.15
_exptl_crystal_size_min 0.13
_refine_diff_density_max 0.432
_refine_diff_density_min -0.475
_refine_diff_density_rms 0.084
_refine_ls_extinction_method none
_refine_ls_goodness_of_fit_ref 1.210
_refine_ls_hydrogen_treatment mixed
_refine_ls_matrix_type full
_refine_ls_number_parameters 100
_refine_ls_number_reflns 1079
_refine_ls_number_restraints 0
_refine_ls_restrained_S_all 1.210
_refine_ls_R_factor_all 0.0230
_refine_ls_R_factor_gt 0.0221
_refine_ls_shift/su_max 0.000
_refine_ls_shift/su_mean 0.000
_refine_ls_structure_factor_coef Fsqd
_refine_ls_weighting_details 'calc w=1/[\s^2^(Fo^2^)+(0.0000P)^2^+2.2863P] where P=(Fo^2^+2Fc^2^)/3'
_refine_ls_weighting_scheme calc
_refine_ls_wR_factor_gt 0.0465
_refine_ls_wR_factor_ref 0.0468
_reflns_number_gt 1047
_reflns_number_total 1079
_reflns_threshold_expression >2sigma(I)
_cod_data_source_file ic026189ssi20030113_124126_7.cif
_cod_data_source_block agtcmhmt
_cod_depositor_comments
;
The following automatic conversions were performed:

'_symmetry_cell_setting' value 'Orthorhombic' changed to
'orthorhombic' according to the built-in table from CIF Core
dictionary named 'cif_core.dic' version 2.4.1 from 2010-06-29.

Automatic conversion script
Id: cif_fix_values 1646 2011-03-28 12:23:43Z adriana 
;
_cod_database_code 4313497

loop_
_symmetry_equiv_pos_as_xyz
'x, y, z'
'-x+1/2, -y, z+1/2'
'x+1/2, -y+1/2, -z+1/2'
'-x, y+1/2, -z'
'-x, -y, -z'
'x-1/2, y, -z-1/2'
'-x-1/2, y-1/2, z-1/2'
'x, -y-1/2, z'

loop_
_atom_site_label
_atom_site_type_symbol
_atom_site_fract_x
_atom_site_fract_y
_atom_site_fract_z
_atom_site_U_iso_or_equiv
_atom_site_adp_type
_atom_site_occupancy
_atom_site_symmetry_multiplicity
_atom_site_calc_flag
_atom_site_refinement_flags
_atom_site_disorder_assembly
_atom_site_disorder_group
Ag1 Ag 0.268272(16) 0.2500 0.33649(2) 0.01245(10) Uani 1 2 d S . .
C4 C -0.0108(2) 0.2500 0.5101(4) 0.0130(7) Uani 1 2 d S . .
C1 C 0.0734(2) 0.2500 0.4944(3) 0.0133(7) Uani 1 2 d S . .
N1 N 0.14196(19) 0.2500 0.4787(3) 0.0203(7) Uani 1 2 d S . .
C2 C -0.0604(2) 0.2500 0.3983(4) 0.0152(8) Uani 1 2 d S . .
N2 N -0.1014(2) 0.2500 0.3073(3) 0.0246(8) Uani 1 2 d S . .
C3 C -0.0457(2) 0.2500 0.6352(4) 0.0151(8) Uani 1 2 d S . .
N3 N -0.0755(2) 0.2500 0.7368(3) 0.0230(7) Uani 1 2 d S . .
N11 N 0.19420(17) 0.2500 0.1397(3) 0.0097(6) Uani 1 2 d S . .
C12 C 0.1047(2) 0.2500 0.1457(3) 0.0117(7) Uani 1 2 d S . .
H12A H 0.0862 0.1280 0.1939 0.014 Uiso 0.50 1 calc PR . .
H12B H 0.0862 0.3720 0.1939 0.014 Uiso 0.50 1 calc PR . .
N13 N 0.06904(17) 0.2500 0.0149(3) 0.0109(6) Uani 1 2 d S . .
C14 C 0.09654(14) 0.0681(4) -0.0555(2) 0.0117(5) Uani 1 1 d . . .
H14A H 0.0724 0.0668 -0.1438 0.014 Uiso 1 1 calc R . .
H14B H 0.0779 -0.0553 -0.0088 0.014 Uiso 1 1 calc R . .
N15 N 0.18590(11) 0.0624(3) -0.06730(19) 0.0095(4) Uani 1 1 d . . .
C16 C 0.21976(14) 0.0669(4) 0.0663(2) 0.0099(5) Uani 1 1 d . . .
H16A H 0.2022 -0.0565 0.1140 0.012 Uiso 1 1 calc R . .
H16B H 0.2792 0.0644 0.0610 0.012 Uiso 1 1 calc R . .
C17 C 0.2116(2) 0.2500 -0.1359(3) 0.0100(7) Uani 1 2 d S . .
H17A H 0.2709 0.2500 -0.1441 0.012 Uiso 1 2 calc SR . .
H17B H 0.1886 0.2500 -0.2250 0.012 Uiso 1 2 calc SR . .

loop_
_atom_site_aniso_label
_atom_site_aniso_U_11
_atom_site_aniso_U_22
_atom_site_aniso_U_33
_atom_site_aniso_U_23
_atom_site_aniso_U_13
_atom_site_aniso_U_12
Ag1 0.01778(16) 0.01031(15) 0.00926(15) 0.000 -0.00252(10) 0.000
C4 0.0137(17) 0.0106(18) 0.0146(18) 0.000 -0.0018(14) 0.000
C1 0.018(2) 0.0083(17) 0.0133(17) 0.000 0.0005(15) 0.000
N1 0.0153(17) 0.0236(18) 0.0219(17) 0.000 -0.0001(13) 0.000
C2 0.0154(18) 0.0125(18) 0.0178(19) 0.000 0.0032(16) 0.000
N2 0.0156(16) 0.038(2) 0.0200(18) 0.000 0.0022(14) 0.000
C3 0.0122(17) 0.0083(17) 0.025(2) 0.000 -0.0056(15) 0.000
N3 0.0261(18) 0.0214(18) 0.0215(19) 0.000 0.0027(15) 0.000
N11 0.0144(14) 0.0089(14) 0.0059(13) 0.000 0.0005(11) 0.000
C12 0.0146(17) 0.0114(17) 0.0091(16) 0.000 0.0035(14) 0.000
N13 0.0098(13) 0.0104(15) 0.0123(14) 0.000 0.0021(12) 0.000
C14 0.0087(11) 0.0110(13) 0.0155(12) -0.0023(10) -0.0008(9) -0.0008(10)
N15 0.0087(9) 0.0097(10) 0.0101(9) -0.0009(8) -0.0004(8) 0.0000(8)
C16 0.0121(11) 0.0081(12) 0.0095(11) -0.0003(9) -0.0015(9) 0.0012(9)
C17 0.0090(15) 0.0099(17) 0.0111(16) 0.000 0.0017(13) 0.000

loop_
_atom_type_symbol
_atom_type_description
_atom_type_scat_dispersion_real
_atom_type_scat_dispersion_imag
_atom_type_scat_source
C C 0.0033 0.0016 'International Tables Vol C Tables 4.2.6.8 and 6.1.1.4'
H H 0.0000 0.0000 'International Tables Vol C Tables 4.2.6.8 and 6.1.1.4'
N N 0.0061 0.0033 'International Tables Vol C Tables 4.2.6.8 and 6.1.1.4'
Ag Ag -0.8971 1.1015 'International Tables Vol C Tables 4.2.6.8 and 6.1.1.4'

loop_
_geom_angle_atom_site_label_1
_geom_angle_atom_site_label_2
_geom_angle_atom_site_label_3
_geom_angle
_geom_angle_site_symmetry_1
_geom_angle_site_symmetry_3
_geom_angle_publ_flag
N11 Ag1 N15 121.08(5) . 7_666 ?
N11 Ag1 N15 121.08(5) . 2 ?
N15 Ag1 N15 117.42(9) 7_666 2 ?
N11 Ag1 N1 93.37(10) . . ?
N15 Ag1 N1 91.51(6) 7_666 . ?
N15 Ag1 N1 91.51(6) 2 . ?
N11 Ag1 N2 87.17(10) . 6_656 ?
N15 Ag1 N2 88.21(6) 7_666 6_656 ?
N15 Ag1 N2 88.21(6) 2 6_656 ?
N1 Ag1 N2 179.46(10) . 6_656 ?
C3 C4 C1 120.9(3) . . ?
C3 C4 C2 119.9(3) . . ?
C1 C4 C2 119.2(3) . . ?
N1 C1 C4 178.5(4) . . ?
C1 N1 Ag1 153.3(3) . . ?
N2 C2 C4 179.6(4) . . ?
C2 N2 Ag1 160.4(3) . 6_556 ?
N3 C3 C4 178.9(4) . . ?
C16 N11 C16 108.6(3) . 8_565 ?
C16 N11 C12 107.93(17) . . ?
C16 N11 C12 107.93(17) 8_565 . ?
C16 N11 Ag1 106.52(15) . . ?
C16 N11 Ag1 106.52(15) 8_565 . ?
C12 N11 Ag1 119.0(2) . . ?
N13 C12 N11 111.5(3) . . ?
C12 N13 C14 108.89(17) . . ?
C12 N13 C14 108.89(17) . 8_565 ?
C14 N13 C14 108.8(3) . 8_565 ?
N13 C14 N15 111.7(2) . . ?
C17 N15 C16 108.2(2) . . ?
C17 N15 C14 107.7(2) . . ?
C16 N15 C14 107.65(17) . . ?
C17 N15 Ag1 115.08(14) . 2_554 ?
C16 N15 Ag1 106.06(13) . 2_554 ?
C14 N15 Ag1 111.79(14) . 2_554 ?
N11 C16 N15 112.2(2) . . ?
N15 C17 N15 112.5(3) 8_565 . ?

loop_
_geom_bond_atom_site_label_1
_geom_bond_atom_site_label_2
_geom_bond_distance
_geom_bond_site_symmetry_2
_geom_bond_publ_flag
Ag1 N11 2.363(3) . ?
Ag1 N15 2.3987(19) 7_666 ?
Ag1 N15 2.3987(19) 2 ?
Ag1 N1 2.556(3) . ?
Ag1 N2 2.619(3) 6_656 ?
C4 C3 1.407(5) . ?
C4 C1 1.409(5) . ?
C4 C2 1.412(5) . ?
C1 N1 1.151(5) . ?
C2 N2 1.155(5) . ?
N2 Ag1 2.619(3) 6_556 ?
C3 N3 1.153(5) . ?
N11 C16 1.479(3) . ?
N11 C16 1.479(3) 8_565 ?
N11 C12 1.489(4) . ?
C12 N13 1.465(4) . ?
N13 C14 1.468(3) . ?
N13 C14 1.468(3) 8_565 ?
C14 N15 1.491(3) . ?
N15 C17 1.480(3) . ?
N15 C16 1.481(3) . ?
N15 Ag1 2.3987(19) 2_554 ?
C17 N15 1.480(3) 8_565 ?
